data_1566182
loop_
_publ_author_name
'Suter, Riccardo'
'Gilliard, Robert J.'
'Iskandarov, Javad'
'Benk\>o, Zoltan'
'W\"orle, Michael'
'Gr\"utzmacher, Hansj\"org'

_publ_section_title
;
 Anionic 1-Aza-3,4-diphospholides as redox active ligands
;
_journal_name_full 'Inorganica Chimica Acta'
_journal_page_first 120274
_journal_paper_doi 10.1016/j.ica.2021.120274
_journal_volume 520
_journal_year 2021
_chemical_formula_moiety 'C20 H26 Fe N O3 P2, C5 H5'
_chemical_formula_sum 'C25 H31 Fe N O3 P2'
_chemical_formula_weight 511.30
_space_group_crystal_system monoclinic
_space_group_IT_number 14
_space_group_name_Hall '-P 2ybc'
_space_group_name_H-M_alt 'P 1 21/c 1'
_atom_sites_solution_hydrogens geom
_cell_angle_alpha 90
_cell_angle_beta 94.651(3)
_cell_angle_gamma 90
_cell_formula_units_Z 4
_cell_length_a 15.6308(6)
_cell_length_b 9.4136(4)
_cell_length_c 16.6999(6)
_cell_measurement_reflns_used 2910
_cell_measurement_temperature 106.67(15)
_cell_measurement_theta_max 28.6640
_cell_measurement_theta_min 3.2550
_cell_volume 2449.17(17)
_computing_cell_refinement 'CrysAlis RED, Oxford Diffraction Ltd.'
_computing_data_collection 'CrysAlis CCD, Oxford Diffraction Ltd.'
_computing_data_reduction 'CrysAlis RED, Oxford Diffraction Ltd.'
_computing_molecular_graphics 'Olex2 (Dolomanov et al., 2009)'
_computing_publication_material 'Olex2 (Dolomanov et al., 2009)'
_computing_structure_refinement 'XL (Sheldrick, 2008)'
_computing_structure_solution 'XS (Sheldrick, 2008)'
_diffrn_ambient_temperature 106.67(15)
_diffrn_detector 'Oxford Diffraction Sapphire 3'
_diffrn_detector_area_resol_mean 8.26
_diffrn_detector_type 'CCD area detector'
_diffrn_measured_fraction_theta_full 0.998
_diffrn_measured_fraction_theta_max 0.998
_diffrn_measurement_details
;
#__ type_ start__ end____ width___ exp.time_
  1 omega  -22.00   23.00   1.0000    5.0000
omega____ theta____ kappa____ phi______ frames
    -      -17.9802  -99.0000  120.0000 45

#__ type_ start__ end____ width___ exp.time_
  2 omega    1.00   90.00   1.0000    5.0000
omega____ theta____ kappa____ phi______ frames
    -       18.4490   38.0000 -150.0000 89

#__ type_ start__ end____ width___ exp.time_
  3 omega   -4.00   91.00   1.0000    5.0000
omega____ theta____ kappa____ phi______ frames
    -       18.4490   38.0000  120.0000 95

#__ type_ start__ end____ width___ exp.time_
  4 omega  -50.00    2.00   1.0000    5.0000
omega____ theta____ kappa____ phi______ frames
    -       18.4490  -57.0000   60.0000 52
;
_diffrn_measurement_device 'kappa-stage diffractometer'
_diffrn_measurement_device_type 'Oxford Diffraction Xcalibur S'
_diffrn_measurement_method '\w and \f scans'
_diffrn_orient_matrix_UB_11 -0.0186290000
_diffrn_orient_matrix_UB_12 -0.0001525000
_diffrn_orient_matrix_UB_13 -0.0401375000
_diffrn_orient_matrix_UB_21 0.0414667000
_diffrn_orient_matrix_UB_22 0.0050073000
_diffrn_orient_matrix_UB_23 -0.0141823000
_diffrn_orient_matrix_UB_31 0.0027587000
_diffrn_orient_matrix_UB_32 -0.0752190000
_diffrn_orient_matrix_UB_33 -0.0009098000
_diffrn_radiation_monochromator 'focusing graphite'
_diffrn_radiation_probe x-ray
_diffrn_radiation_type MoK\a
_diffrn_radiation_wavelength 0.71073
_diffrn_reflns_av_R_equivalents 0.0348
_diffrn_reflns_av_unetI/netI 0.0482
_diffrn_reflns_Laue_measured_fraction_full 0.998
_diffrn_reflns_Laue_measured_fraction_max 0.998
_diffrn_reflns_limit_h_max 17
_diffrn_reflns_limit_h_min -18
_diffrn_reflns_limit_k_max 11
_diffrn_reflns_limit_k_min -8
_diffrn_reflns_limit_l_max 19
_diffrn_reflns_limit_l_min -19
_diffrn_reflns_number 11767
_diffrn_reflns_point_group_measured_fraction_full 0.998
_diffrn_reflns_point_group_measured_fraction_max 0.998
_diffrn_reflns_theta_full 25.027
_diffrn_reflns_theta_max 25.027
_diffrn_reflns_theta_min 2.867
_diffrn_source 'sealed tube'
_exptl_absorpt_coefficient_mu 0.773
_exptl_absorpt_correction_T_max 1.00000
_exptl_absorpt_correction_T_min 0.84239
_exptl_absorpt_correction_type multi-scan
_exptl_absorpt_process_details
;
CrysAlisPro, Agilent Technologies,
Version 1.171.36.28 (release 01-02-2013 CrysAlis171 .NET)
(compiled Feb  1 2013,16:14:44)
Empirical absorption correction using spherical harmonics,
 implemented in SCALE3 ABSPACK scaling algorithm.
;
_exptl_crystal_colour 'clear dark red'
_exptl_crystal_colour_lustre clear
_exptl_crystal_colour_modifier dark
_exptl_crystal_colour_primary red
_exptl_crystal_density_diffrn 1.387
_exptl_crystal_description block
_exptl_crystal_F_000 1072
_exptl_crystal_preparation 'FpI and 134ADP in thf'
_exptl_crystal_recrystallization_method 'Slow evaporation of DCM'
_exptl_crystal_size_max 0.68
_exptl_crystal_size_mid 0.28
_exptl_crystal_size_min 0.25
_refine_diff_density_max 0.521
_refine_diff_density_min -0.364
_refine_diff_density_rms 0.063
_refine_ls_extinction_coef .
_refine_ls_extinction_method none
_refine_ls_goodness_of_fit_ref 1.057
_refine_ls_hydrogen_treatment constr
_refine_ls_matrix_type full
_refine_ls_number_parameters 296
_refine_ls_number_reflns 4316
_refine_ls_number_restraints 0
_refine_ls_restrained_S_all 1.057
_refine_ls_R_factor_all 0.0544
_refine_ls_R_factor_gt 0.0419
_refine_ls_shift/su_max 0.001
_refine_ls_shift/su_mean 0.000
_refine_ls_structure_factor_coef Fsqd
_refine_ls_weighting_details 'w=1/[\s^2^(Fo^2^)+(0.0350P)^2^+1.8010P] where P=(Fo^2^+2Fc^2^)/3'
_refine_ls_weighting_scheme calc
_refine_ls_wR_factor_gt 0.0887
_refine_ls_wR_factor_ref 0.0939
_reflns_Friedel_coverage 0.000
_reflns_Friedel_fraction_full .
_reflns_Friedel_fraction_max .
_reflns_number_gt 3624
_reflns_number_total 4316
_reflns_threshold_expression 'I > 2\s(I)'
_cod_data_source_file 3.cif
_cod_data_source_block rs5074
_cod_original_cell_volume 2449.16(17)
_cod_database_code 1566182
_chemical_oxdiff_formula C40H40P2N1O1Fe
_shelx_space_group_comment
;
The symmetry employed for this shelxl refinement is uniquely defined
by the following loop, which should always be used as a source of
symmetry information in preference to the above space-group names.
They are only intended as comments.
;
_reflns_odcompleteness_completeness 99.76
_reflns_odcompleteness_iscentric 1
_reflns_odcompleteness_theta 26.32
_olex2_refinement_description
;
1. Others
 Fixed Uiso: H11(0.026) H22(0.031) H9(0.026) H13(0.025) H16(0.027) H4A(0.038)
 H4B(0.038) H4C(0.038) H10(0.029) H21(0.029) H25(0.032) H6A(0.047) H6B(0.047)
 H6C(0.047) H24(0.035) H23(0.036) H15A(0.041) H15B(0.041) H15C(0.041)
 H5A(0.037) H5B(0.037) H5C(0.037) H18A(0.045) H18B(0.045) H18C(0.045)
 H14A(0.049) H14B(0.049) H14C(0.049) H17A(0.051) H17B(0.051) H17C(0.051)
 Fixed X: H11(0.8721) H22(0.617) H9(0.8077) H13(0.7507) H16(0.8216)
 H4A(0.9491) H4B(1.0211) H4C(0.9481) H10(0.8606) H21(0.4595) H25(0.4063)
 H6A(0.928) H6B(0.9968) H6C(0.9046) H24(0.5298) H23(0.6601) H15A(0.6223)
 H15B(0.6221) H15C(0.6406) H5A(0.8904) H5B(0.9849) H5C(0.9125) H18A(0.7706)
 H18B(0.7596) H18C(0.7059) H14A(0.7759) H14B(0.7588) H14C(0.8454) H17A(0.9635)
 H17B(0.9193) H17C(0.9275)
 Fixed Y: H11(0.0629) H22(0.5837) H9(0.4319) H13(0.6121) H16(0.16) H4A(0.3359)
 H4B(0.4132) H4C(0.3307) H10(0.2037) H21(0.5772) H25(0.3305) H6A(0.5591)
 H6B(0.6338) H6C(0.699) H24(0.1869) H23(0.3431) H15A(0.5018) H15B(0.6553)
 H15C(0.5238) H5A(0.697) H5B(0.6397) H5C(0.5581) H18A(-0.066) H18B(-0.0656)
 H18C(0.0395) H14A(0.6579) H14B(0.7776) H14C(0.6928) H17A(0.0999) H17B(-0.0236)
 H17C(-0.0325)
 Fixed Z: H11(0.554) H22(0.1078) H9(0.6504) H13(0.4673) H16(0.3496)
 H4A(0.4024) H4B(0.3589) H4C(0.3085) H10(0.6648) H21(0.1283) H25(0.0938)
 H6A(0.2304) H6B(0.2896) H6C(0.2747) H24(0.0528) H23(0.0621) H15A(0.4914)
 H15B(0.5278) H15C(0.5842) H5A(0.4231) H5B(0.4316) H5C(0.4722) H18A(0.4476)
 H18B(0.3535) H18C(0.4022) H14A(0.6352) H14B(0.5706) H14C(0.5755) H17A(0.3989)
 H17B(0.3479) H17C(0.442)
;
_shelx_shelxl_version_number 2014/7
_olex2_submission_special_instructions 'No special instructions were received'

loop_
_space_group_symop_operation_xyz
'x, y, z'
'-x, y+1/2, -z+1/2'
'-x, -y, -z'
'x, -y-1/2, z-1/2'

loop_
_atom_site_label
_atom_site_type_symbol
_atom_site_fract_x
_atom_site_fract_y
_atom_site_fract_z
_atom_site_U_iso_or_equiv
_atom_site_adp_type
_atom_site_occupancy
_atom_site_site_symmetry_order
_atom_site_calc_flag
_atom_site_refinement_flags_posn
_atom_site_refinement_flags_adp
_atom_site_refinement_flags_occupancy
_atom_site_disorder_assembly
_atom_site_disorder_group
Fe1 Fe 0.55670(3) 0.35104(4) 0.18714(2) 0.01882(13) Uani 1 1 d . . . . .
P1 P 0.63284(5) 0.48551(8) 0.28261(4) 0.01988(18) Uani 1 1 d . . . . .
P2 P 0.75499(5) 0.56034(8) 0.25009(4) 0.02394(19) Uani 1 1 d . . . . .
O1 O 0.63973(12) 0.28345(19) 0.39955(11) 0.0216(4) Uani 1 1 d . . . . .
O3 O 0.66045(14) 0.1039(2) 0.23538(12) 0.0325(5) Uani 1 1 d . . . . .
O2 O 0.42827(14) 0.3071(2) 0.30213(13) 0.0356(6) Uani 1 1 d . . . . .
N1 N 0.76684(14) 0.4009(2) 0.38410(12) 0.0142(5) Uani 1 1 d . . . . .
C1 C 0.67921(17) 0.3709(3) 0.36202(16) 0.0170(6) Uani 1 1 d . . . . .
C11 C 0.85138(18) 0.1550(3) 0.54719(17) 0.0219(6) Uani 1 1 d . . . . .
H11 H 0.8721 0.0629 0.5540 0.026 Uiso 1 1 calc R . . . .
C8 C 0.78745(17) 0.4310(3) 0.52957(16) 0.0171(6) Uani 1 1 d . . . . .
C2 C 0.81082(18) 0.4900(3) 0.33341(15) 0.0167(6) Uani 1 1 d . . . . .
C3 C 0.90683(18) 0.5237(3) 0.34939(16) 0.0201(6) Uani 1 1 d . . . . .
C12 C 0.82839(17) 0.2047(3) 0.46978(16) 0.0173(6) Uani 1 1 d . . . . .
C22 C 0.5810(2) 0.5056(3) 0.09969(16) 0.0260(7) Uani 1 1 d . . . . .
H22 H 0.6170 0.5837 0.1078 0.031 Uiso 1 1 calc R . . . .
C7 C 0.79818(17) 0.3455(3) 0.46218(15) 0.0157(6) Uani 1 1 d . . . . .
C9 C 0.81238(18) 0.3759(3) 0.60509(16) 0.0215(6) Uani 1 1 d . . . . .
H9 H 0.8077 0.4319 0.6504 0.026 Uiso 1 1 calc R . . . .
C20 C 0.61954(19) 0.2017(3) 0.21722(16) 0.0228(7) Uani 1 1 d . . . . .
C13 C 0.74447(18) 0.5768(3) 0.52178(16) 0.0207(6) Uani 1 1 d . . . . .
H13 H 0.7507 0.6121 0.4673 0.025 Uiso 1 1 calc R . . . .
C16 C 0.83197(19) 0.1044(3) 0.39902(17) 0.0227(6) Uani 1 1 d . . . . .
H16 H 0.8216 0.1600 0.3496 0.027 Uiso 1 1 calc R . . . .
C4 C 0.96140(18) 0.3882(3) 0.35537(18) 0.0256(7) Uani 1 1 d . . . . .
H4A H 0.9491 0.3359 0.4024 0.038 Uiso 1 1 calc GR . . . .
H4B H 1.0211 0.4132 0.3589 0.038 Uiso 1 1 calc GR . . . .
H4C H 0.9481 0.3307 0.3085 0.038 Uiso 1 1 calc GR . . . .
C19 C 0.47952(19) 0.3239(3) 0.25762(18) 0.0245(7) Uani 1 1 d . . . . .
C10 C 0.84412(18) 0.2390(3) 0.61385(17) 0.0243(7) Uani 1 1 d . . . . .
H10 H 0.8606 0.2037 0.6648 0.029 Uiso 1 1 calc R . . . .
C21 C 0.49218(19) 0.5022(3) 0.11116(16) 0.0241(7) Uani 1 1 d . . . . .
H21 H 0.4595 0.5772 0.1283 0.029 Uiso 1 1 calc R . . . .
C25 C 0.4623(2) 0.3627(3) 0.09165(17) 0.0268(7) Uani 1 1 d . . . . .
H25 H 0.4063 0.3305 0.0938 0.032 Uiso 1 1 calc R . . . .
C6 C 0.9369(2) 0.6122(3) 0.27944(18) 0.0312(7) Uani 1 1 d . . . . .
H6A H 0.9280 0.5591 0.2304 0.047 Uiso 1 1 calc GR . . . .
H6B H 0.9968 0.6338 0.2896 0.047 Uiso 1 1 calc GR . . . .
H6C H 0.9046 0.6990 0.2747 0.047 Uiso 1 1 calc GR . . . .
C24 C 0.5318(2) 0.2816(3) 0.06863(17) 0.0288(7) Uani 1 1 d . . . . .
H24 H 0.5298 0.1869 0.0528 0.035 Uiso 1 1 calc R . . . .
C23 C 0.6053(2) 0.3699(3) 0.07378(16) 0.0304(8) Uani 1 1 d . . . . .
H23 H 0.6601 0.3431 0.0621 0.036 Uiso 1 1 calc R . . . .
C15 C 0.64842(19) 0.5632(3) 0.53227(18) 0.0272(7) Uani 1 1 d . . . . .
H15A H 0.6223 0.5018 0.4914 0.041 Uiso 1 1 calc GR . . . .
H15B H 0.6221 0.6553 0.5278 0.041 Uiso 1 1 calc GR . . . .
H15C H 0.6406 0.5238 0.5842 0.041 Uiso 1 1 calc GR . . . .
C5 C 0.92540(19) 0.6130(3) 0.42634(17) 0.0244(7) Uani 1 1 d . . . . .
H5A H 0.8904 0.6970 0.4231 0.037 Uiso 1 1 calc GR . . . .
H5B H 0.9849 0.6397 0.4316 0.037 Uiso 1 1 calc GR . . . .
H5C H 0.9125 0.5581 0.4722 0.037 Uiso 1 1 calc GR . . . .
C18 C 0.7603(2) -0.0074(3) 0.40075(19) 0.0298(7) Uani 1 1 d . . . . .
H18A H 0.7706 -0.0660 0.4476 0.045 Uiso 1 1 calc GR . . . .
H18B H 0.7596 -0.0656 0.3535 0.045 Uiso 1 1 calc GR . . . .
H18C H 0.7059 0.0395 0.4022 0.045 Uiso 1 1 calc GR . . . .
C14 C 0.7849(2) 0.6865(3) 0.58133(19) 0.0326(8) Uani 1 1 d . . . . .
H14A H 0.7759 0.6579 0.6352 0.049 Uiso 1 1 calc GR . . . .
H14B H 0.7588 0.7776 0.5706 0.049 Uiso 1 1 calc GR . . . .
H14C H 0.8454 0.6928 0.5755 0.049 Uiso 1 1 calc GR . . . .
C17 C 0.9186(2) 0.0302(3) 0.3967(2) 0.0340(8) Uani 1 1 d . . . . .
H17A H 0.9635 0.0999 0.3989 0.051 Uiso 1 1 calc GR . . . .
H17B H 0.9193 -0.0236 0.3479 0.051 Uiso 1 1 calc GR . . . .
H17C H 0.9275 -0.0325 0.4420 0.051 Uiso 1 1 calc GR . . . .

loop_
_atom_site_aniso_label
_atom_site_aniso_U_11
_atom_site_aniso_U_22
_atom_site_aniso_U_33
_atom_site_aniso_U_23
_atom_site_aniso_U_13
_atom_site_aniso_U_12
Fe1 0.0178(2) 0.0246(2) 0.0140(2) -0.00164(17) 0.00097(16) 0.00155(18)
P1 0.0220(4) 0.0211(4) 0.0160(4) 0.0013(3) -0.0023(3) -0.0001(3)
P2 0.0267(5) 0.0264(4) 0.0180(4) 0.0083(3) -0.0022(3) -0.0064(3)
O1 0.0193(11) 0.0255(11) 0.0197(11) 0.0054(9) 0.0001(8) -0.0062(9)
O3 0.0425(14) 0.0286(12) 0.0264(12) -0.0015(10) 0.0026(10) 0.0112(11)
O2 0.0350(14) 0.0372(13) 0.0372(14) -0.0026(10) 0.0181(11) -0.0021(11)
N1 0.0161(12) 0.0148(11) 0.0118(11) 0.0008(9) 0.0019(9) -0.0010(10)
C1 0.0201(15) 0.0176(14) 0.0134(14) -0.0037(11) 0.0019(11) -0.0005(12)
C11 0.0163(15) 0.0202(15) 0.0289(17) 0.0097(13) -0.0001(12) 0.0002(12)
C8 0.0136(15) 0.0213(15) 0.0163(15) 0.0003(11) 0.0007(11) -0.0025(12)
C2 0.0223(16) 0.0149(14) 0.0132(14) -0.0009(11) 0.0024(11) -0.0022(12)
C3 0.0191(16) 0.0229(15) 0.0186(15) 0.0022(12) 0.0032(12) -0.0048(12)
C12 0.0127(14) 0.0197(14) 0.0196(15) 0.0034(12) 0.0029(11) -0.0031(12)
C22 0.0303(18) 0.0364(18) 0.0111(14) 0.0090(13) -0.0005(13) 0.0008(14)
C7 0.0134(14) 0.0190(14) 0.0147(14) 0.0031(11) 0.0010(11) -0.0044(11)
C9 0.0206(16) 0.0309(17) 0.0132(14) 0.0000(12) 0.0028(11) -0.0050(13)
C20 0.0276(17) 0.0266(16) 0.0146(15) -0.0046(12) 0.0038(12) -0.0033(14)
C13 0.0266(17) 0.0218(15) 0.0140(14) -0.0002(12) 0.0030(12) 0.0029(13)
C16 0.0273(17) 0.0159(14) 0.0250(16) 0.0013(12) 0.0031(13) 0.0013(13)
C4 0.0176(16) 0.0311(17) 0.0290(17) -0.0014(13) 0.0072(13) -0.0018(13)
C19 0.0249(17) 0.0221(16) 0.0264(17) -0.0054(13) 0.0008(14) -0.0001(13)
C10 0.0202(16) 0.0356(18) 0.0163(16) 0.0105(13) -0.0046(12) -0.0057(14)
C21 0.0278(18) 0.0306(17) 0.0131(15) 0.0001(12) -0.0034(12) 0.0107(14)
C25 0.0235(17) 0.0382(18) 0.0176(16) -0.0045(13) -0.0046(12) 0.0048(14)
C6 0.0263(18) 0.0417(19) 0.0259(17) 0.0065(14) 0.0033(13) -0.0141(15)
C24 0.0314(18) 0.0364(18) 0.0169(16) -0.0110(13) -0.0077(13) 0.0106(15)
C23 0.0284(18) 0.052(2) 0.0107(15) 0.0031(14) 0.0013(12) 0.0165(16)
C15 0.0304(18) 0.0299(17) 0.0219(16) 0.0020(13) 0.0062(13) 0.0082(14)
C5 0.0221(17) 0.0257(16) 0.0254(16) -0.0014(13) 0.0027(12) -0.0105(13)
C18 0.0342(19) 0.0228(16) 0.0315(18) -0.0011(14) -0.0034(14) -0.0037(14)
C14 0.042(2) 0.0279(17) 0.0274(18) -0.0083(14) -0.0004(15) 0.0066(15)
C17 0.033(2) 0.0235(16) 0.046(2) -0.0029(15) 0.0095(16) 0.0025(14)

loop_
_atom_type_symbol
_atom_type_description
_atom_type_scat_dispersion_real
_atom_type_scat_dispersion_imag
_atom_type_scat_source
C C 0.0033 0.0016 'International Tables Vol C Tables 4.2.6.8 and 6.1.1.4'
H H 0.0000 0.0000 'International Tables Vol C Tables 4.2.6.8 and 6.1.1.4'
Fe Fe 0.3463 0.8444 'International Tables Vol C Tables 4.2.6.8 and 6.1.1.4'
N N 0.0061 0.0033 'International Tables Vol C Tables 4.2.6.8 and 6.1.1.4'
O O 0.0106 0.0060 'International Tables Vol C Tables 4.2.6.8 and 6.1.1.4'
P P 0.1023 0.0942 'International Tables Vol C Tables 4.2.6.8 and 6.1.1.4'

loop_
_geom_angle_atom_site_label_1
_geom_angle_atom_site_label_2
_geom_angle_atom_site_label_3
_geom_angle
_geom_angle_site_symmetry_1
_geom_angle_site_symmetry_3
C20 Fe1 P1 89.79(9) . .
C20 Fe1 C19 95.13(13) . .
C19 Fe1 P1 87.74(10) . .
P2 P1 Fe1 115.32(4) . .
C1 P1 Fe1 109.52(9) . .
C1 P1 P2 93.98(9) . .
C2 P2 P1 94.16(10) . .
C1 N1 C7 114.2(2) . .
C2 N1 C1 118.1(2) . .
C2 N1 C7 127.4(2) . .
O1 C1 P1 125.7(2) . .
O1 C1 N1 121.0(2) . .
N1 C1 P1 113.07(18) . .
C12 C11 H11 119.2 . .
C10 C11 H11 119.2 . .
C10 C11 C12 121.7(3) . .
C7 C8 C13 121.8(2) . .
C9 C8 C7 118.1(3) . .
C9 C8 C13 120.1(2) . .
N1 C2 P2 118.4(2) . .
N1 C2 C3 122.4(2) . .
C3 C2 P2 119.14(19) . .
C2 C3 C6 109.5(2) . .
C2 C3 C5 111.9(2) . .
C4 C3 C2 111.7(2) . .
C4 C3 C6 107.3(2) . .
C4 C3 C5 109.5(2) . .
C6 C3 C5 106.8(2) . .
C11 C12 C7 117.3(2) . .
C11 C12 C16 119.4(2) . .
C7 C12 C16 123.3(2) . .
C21 C22 H22 125.9 . .
C23 C22 H22 125.9 . .
C23 C22 C21 108.2(3) . .
C8 C7 N1 117.4(2) . .
C8 C7 C12 121.8(2) . .
C12 C7 N1 120.3(2) . .
C8 C9 H9 119.5 . .
C10 C9 C8 121.0(3) . .
C10 C9 H9 119.5 . .
O3 C20 Fe1 178.8(2) . .
C8 C13 H13 107.9 . .
C8 C13 C15 110.1(2) . .
C8 C13 C14 113.2(2) . .
C15 C13 H13 107.9 . .
C15 C13 C14 109.8(2) . .
C14 C13 H13 107.9 . .
C12 C16 H16 108.1 . .
C12 C16 C18 109.8(2) . .
C12 C16 C17 113.1(2) . .
C18 C16 H16 108.1 . .
C17 C16 H16 108.1 . .
C17 C16 C18 109.6(2) . .
C3 C4 H4A 109.5 . .
C3 C4 H4B 109.5 . .
C3 C4 H4C 109.5 . .
H4A C4 H4B 109.5 . .
H4A C4 H4C 109.5 . .
H4B C4 H4C 109.5 . .
O2 C19 Fe1 178.6(3) . .
C11 C10 C9 120.1(3) . .
C11 C10 H10 120.0 . .
C9 C10 H10 120.0 . .
C22 C21 H21 126.4 . .
C22 C21 C25 107.3(3) . .
C25 C21 H21 126.4 . .
C21 C25 H25 125.8 . .
C24 C25 C21 108.5(3) . .
C24 C25 H25 125.8 . .
C3 C6 H6A 109.5 . .
C3 C6 H6B 109.5 . .
C3 C6 H6C 109.5 . .
H6A C6 H6B 109.5 . .
H6A C6 H6C 109.5 . .
H6B C6 H6C 109.5 . .
C25 C24 H24 126.1 . .
C25 C24 C23 107.8(3) . .
C23 C24 H24 126.1 . .
C22 C23 C24 108.2(3) . .
C22 C23 H23 125.9 . .
C24 C23 H23 125.9 . .
C13 C15 H15A 109.5 . .
C13 C15 H15B 109.5 . .
C13 C15 H15C 109.5 . .
H15A C15 H15B 109.5 . .
H15A C15 H15C 109.5 . .
H15B C15 H15C 109.5 . .
C3 C5 H5A 109.5 . .
C3 C5 H5B 109.5 . .
C3 C5 H5C 109.5 . .
H5A C5 H5B 109.5 . .
H5A C5 H5C 109.5 . .
H5B C5 H5C 109.5 . .
C16 C18 H18A 109.5 . .
C16 C18 H18B 109.5 . .
C16 C18 H18C 109.5 . .
H18A C18 H18B 109.5 . .
H18A C18 H18C 109.5 . .
H18B C18 H18C 109.5 . .
C13 C14 H14A 109.5 . .
C13 C14 H14B 109.5 . .
C13 C14 H14C 109.5 . .
H14A C14 H14B 109.5 . .
H14A C14 H14C 109.5 . .
H14B C14 H14C 109.5 . .
C16 C17 H17A 109.5 . .
C16 C17 H17B 109.5 . .
C16 C17 H17C 109.5 . .
H17A C17 H17B 109.5 . .
H17A C17 H17C 109.5 . .
H17B C17 H17C 109.5 . .

loop_
_geom_bond_atom_site_label_1
_geom_bond_atom_site_label_2
_geom_bond_distance
_geom_bond_site_symmetry_2
Fe1 P1 2.2919(8) .
Fe1 C20 1.765(3) .
Fe1 C19 1.771(3) .
P1 P2 2.1458(11) .
P1 C1 1.814(3) .
P2 C2 1.715(3) .
O1 C1 1.230(3) .
O3 C20 1.147(3) .
O2 C19 1.147(3) .
N1 C1 1.418(3) .
N1 C2 1.409(3) .
N1 C7 1.452(3) .
C11 H11 0.9300 .
C11 C12 1.394(4) .
C11 C10 1.378(4) .
C8 C7 1.404(4) .
C8 C9 1.390(4) .
C8 C13 1.529(4) .
C2 C3 1.536(4) .
C3 C4 1.533(4) .
C3 C6 1.539(4) .
C3 C5 1.544(4) .
C12 C7 1.410(4) .
C12 C16 1.517(4) .
C22 H22 0.9300 .
C22 C21 1.417(4) .
C22 C23 1.410(4) .
C9 H9 0.9300 .
C9 C10 1.385(4) .
C13 H13 0.9800 .
C13 C15 1.531(4) .
C13 C14 1.534(4) .
C16 H16 0.9800 .
C16 C18 1.540(4) .
C16 C17 1.527(4) .
C4 H4A 0.9600 .
C4 H4B 0.9600 .
C4 H4C 0.9600 .
C10 H10 0.9300 .
C21 H21 0.9300 .
C21 C25 1.423(4) .
C25 H25 0.9300 .
C25 C24 1.406(4) .
C6 H6A 0.9600 .
C6 H6B 0.9600 .
C6 H6C 0.9600 .
C24 H24 0.9300 .
C24 C23 1.415(4) .
C23 H23 0.9300 .
C15 H15A 0.9600 .
C15 H15B 0.9600 .
C15 H15C 0.9600 .
C5 H5A 0.9600 .
C5 H5B 0.9600 .
C5 H5C 0.9600 .
C18 H18A 0.9600 .
C18 H18B 0.9600 .
C18 H18C 0.9600 .
C14 H14A 0.9600 .
C14 H14B 0.9600 .
C14 H14C 0.9600 .
C17 H17A 0.9600 .
C17 H17B 0.9600 .
C17 H17C 0.9600 .

loop_
_geom_torsion_atom_site_label_1
_geom_torsion_atom_site_label_2
_geom_torsion_atom_site_label_3
_geom_torsion_atom_site_label_4
_geom_torsion
_geom_torsion_site_symmetry_1
_geom_torsion_site_symmetry_2
_geom_torsion_site_symmetry_3
_geom_torsion_site_symmetry_4
Fe1 P1 C1 O1 -52.7(3) . . . .
Fe1 P1 C1 N1 133.44(16) . . . .
P1 P2 C2 N1 7.6(2) . . . .
P1 P2 C2 C3 -173.44(19) . . . .
P2 P1 C1 O1 -171.4(2) . . . .
P2 P1 C1 N1 14.78(18) . . . .
P2 C2 C3 C4 -122.7(2) . . . .
P2 C2 C3 C6 -3.9(3) . . . .
P2 C2 C3 C5 114.2(2) . . . .
N1 C2 C3 C4 56.2(3) . . . .
N1 C2 C3 C6 174.9(2) . . . .
N1 C2 C3 C5 -66.9(3) . . . .
C1 N1 C2 P2 1.9(3) . . . .
C1 N1 C2 C3 -177.0(2) . . . .
C1 N1 C7 C8 -87.0(3) . . . .
C1 N1 C7 C12 85.5(3) . . . .
C11 C12 C7 N1 -175.2(2) . . . .
C11 C12 C7 C8 -3.0(4) . . . .
C11 C12 C16 C18 70.1(3) . . . .
C11 C12 C16 C17 -52.7(3) . . . .
C8 C9 C10 C11 0.0(4) . . . .
C2 N1 C1 P1 -12.8(3) . . . .
C2 N1 C1 O1 173.0(2) . . . .
C2 N1 C7 C8 86.5(3) . . . .
C2 N1 C7 C12 -101.0(3) . . . .
C12 C11 C10 C9 0.8(4) . . . .
C22 C21 C25 C24 0.1(3) . . . .
C7 N1 C1 P1 161.29(17) . . . .
C7 N1 C1 O1 -12.9(3) . . . .
C7 N1 C2 P2 -171.4(2) . . . .
C7 N1 C2 C3 9.7(4) . . . .
C7 C8 C9 C10 -2.2(4) . . . .
C7 C8 C13 C15 93.2(3) . . . .
C7 C8 C13 C14 -143.5(3) . . . .
C7 C12 C16 C18 -106.3(3) . . . .
C7 C12 C16 C17 130.9(3) . . . .
C9 C8 C7 N1 176.2(2) . . . .
C9 C8 C7 C12 3.8(4) . . . .
C9 C8 C13 C15 -82.8(3) . . . .
C9 C8 C13 C14 40.5(4) . . . .
C13 C8 C7 N1 0.0(4) . . . .
C13 C8 C7 C12 -172.4(2) . . . .
C13 C8 C9 C10 174.0(2) . . . .
C16 C12 C7 N1 1.2(4) . . . .
C16 C12 C7 C8 173.4(2) . . . .
C10 C11 C12 C7 0.7(4) . . . .
C10 C11 C12 C16 -175.9(3) . . . .
C21 C22 C23 C24 0.3(3) . . . .
C21 C25 C24 C23 0.1(3) . . . .
C25 C24 C23 C22 -0.2(3) . . . .
C23 C22 C21 C25 -0.2(3) . . . .
